data_7243022
loop_
_publ_author_name
'Yoshida, Masaki'
'Makino, Yusuke'
'Sasaki, Toshiyuki'
'Sakamoto, Shunichi'
'Takamizawa, Satoshi'
'Kobayashi, Atsushi'
'Kato, Masako'

_publ_section_title
;
 Elastic deformability and luminescence of crystals of polyhalogenated
 platinum(ii)--bipyridine complexes
;
_journal_issue 34
_journal_name_full CrystEngComm
_journal_page_first 5891
_journal_page_last 5898
_journal_paper_doi 10.1039/D1CE00459J
_journal_volume 23
_journal_year 2021
_chemical_formula_moiety 'C10 H6 Cl4 N2 Pt, 0.333(C H4 O)'
_chemical_formula_sum 'C10.33 H7.33 Cl4 N2 O0.33 Pt'
_chemical_formula_weight 501.74
_space_group_crystal_system triclinic
_space_group_IT_number 2
_space_group_name_Hall '-P 1'
_space_group_name_H-M_alt 'P -1'
_atom_sites_solution_hydrogens geom
_atom_sites_solution_primary dual
_audit_creation_date 2020-11-26
_audit_creation_method
;
Olex2 1.3
(compiled 2020.07.31 svn.rc2a77460 for OlexSys, GUI svn.r6145)
;
_audit_update_record
;
2021-03-28 deposited with the CCDC.	2021-06-07 downloaded from the CCDC.
;
_cell_angle_alpha 99.217(2)
_cell_angle_beta 97.693(2)
_cell_angle_gamma 94.038(2)
_cell_formula_units_Z 6
_cell_length_a 7.3163(2)
_cell_length_b 12.5322(4)
_cell_length_c 22.0934(3)
_cell_measurement_reflns_used 9690
_cell_measurement_temperature 150
_cell_measurement_theta_max 76.1560
_cell_measurement_theta_min 3.5760
_cell_volume 1972.82(9)
_computing_cell_refinement 'CrysAlisPro 1.171.39.45h (Rigaku OD, 2018)'
_computing_data_collection 'CrysAlisPro 1.171.39.45h (Rigaku OD, 2018)'
_computing_data_reduction 'CrysAlisPro 1.171.39.45h (Rigaku OD, 2018)'
_computing_molecular_graphics 'Olex2 1.3 (Dolomanov et al., 2009)'
_computing_publication_material 'Olex2 1.3 (Dolomanov et al., 2009)'
_computing_structure_refinement 'SHELXL 2018/3 (Sheldrick, 2015)'
_computing_structure_solution 'SHELXT 2018/2 (Sheldrick, 2018)'
_diffrn_ambient_temperature 150
_diffrn_detector 'CCD plate'
_diffrn_detector_type HyPix
_diffrn_measured_fraction_theta_full 0.998
_diffrn_measured_fraction_theta_max 0.959
_diffrn_measurement_details
;
List of Runs (angles in degrees, time in seconds):

  # Type    Start    End  Width  t~exp~   \w     \q     \k     \f   Frames
#--------------------------------------------------------------------------
  1  \w    -62.00 -37.00   0.50    3.69    --  -46.37  60.00 106.00   50
  2  \w     -5.00  24.00   0.50    3.69    --  -46.37  60.00 106.00   58
  3  \w     30.00 118.00   0.50    3.69    --   46.37  60.00 106.00  176
  4  \w     93.00 177.00   0.50    4.14    --  108.56  60.00 106.00  168
  5  \w    135.00 170.00   0.50    4.14    --  108.56  19.00  60.00   70
  6  \w     98.00 125.00   0.50    4.14    --  108.56  19.00  60.00   54
  7  \w     96.00 178.00   0.50    4.14    --  108.56  37.00   0.00  164
  8  \w     88.00 130.00   0.50    4.14    --  108.56 -77.00 120.00   84
  9  \w     60.00 109.00   0.50    4.14    --  108.56 -60.00 -33.00   98
 10  \w     77.00 116.00   0.50    4.14    --  108.56-125.00 -60.00   78
 11  \w     56.00 116.00   0.50    4.14    --  108.56-125.00 -30.00  120
 12  \w     35.00  68.00   0.50    4.14    --  108.56 -37.00  90.00   66
 13  \w     42.00  70.00   0.50    4.14    --  108.56 -19.00 120.00   56
 14  \w     38.00  63.00   0.50    4.14    --  108.56 -37.00 150.00   50
 15  \w     35.00  76.00   0.50    4.14    --  108.56 -19.00  90.00   82
 16  \w     35.00  63.00   0.50    4.14    --  108.56 -19.00  30.00   56
 17  \w     42.00  69.00   0.50    4.14    --  108.56 -37.00   0.00   54
 18  \w     37.00 105.00   0.50    4.14    --  108.56 -99.00 -30.00  136
 19  \w     36.00  67.00   0.50    4.14    --  108.56 -37.00-120.00   62
 20  \w     36.00  68.00   0.50    4.14    --  108.56 -37.00-150.00   64
 21  \w     43.00  69.00   0.50    4.14    --  108.56 -19.00-150.00   52
 22  \w     33.00  58.00   0.50    4.14    --  108.56 -19.00-180.00   50
 23  \w     27.00  63.00   0.50    3.69    --   46.37 -60.00 -33.00   72
 24  \w     41.00  71.00   0.50    4.14    --  108.56-125.00 -60.00   60
 25  \w     41.00 115.00   0.50    4.14    --  108.56-125.00 -90.00  148
 26  \w     39.00 104.00   0.50    4.14    --  108.56 -99.00  30.00  130
 27  \w     58.00 100.00   0.50    4.14    --  108.56 -99.00 120.00   84
 28  \w     54.00 116.00   0.50    4.14    --  108.56-125.00 120.00  124
 29  \w     38.00  99.00   0.50    4.14    --  108.56 -99.00 150.00  122
 30  \w     38.00  65.00   0.50    4.14    --  108.56 -37.00 120.00   54
 31  \w    -21.00  10.00   0.50    3.69    --   46.37 -60.00 -33.00   62
 32  \w    -61.00 -33.00   0.50    3.69    --  -46.37  57.00-150.00   56
 33  \w    -20.00  26.00   0.50    3.69    --  -46.37  57.00-150.00   92
 34  \w     71.00 115.00   0.50    3.69    --   46.37 125.00 -30.00   88
 35  \w    -65.00 -27.00   0.50    4.14    --  -84.50 125.00 -60.00   76
 36  \w    -94.00 -10.00   0.50    3.69    --  -46.37 125.00  60.00  168
 37  \w    -99.00 -11.00   0.50    4.14    --  -84.50  60.00 106.00  176
 38  \w   -109.00 -30.00   0.50    3.69    --  -46.37 -60.00 -33.00  158
 39  \w   -118.00 -91.00   0.50    4.14    --  -84.50-125.00  90.00   54
 40  \w   -153.00-100.00   0.50    4.14    --  -84.50 -60.00 -33.00  106
 41  \w   -155.00-126.00   0.50    4.14    --  -84.50-125.00  90.00   58
;
_diffrn_measurement_device 'four-circle diffractometer'
_diffrn_measurement_device_type 'XtaLAB Synergy, Single source at home/near, HyPix'
_diffrn_measurement_method '\w scans'
_diffrn_orient_matrix_type 'CrysAlisPro convention (1999,Acta A55,543-557)'
_diffrn_orient_matrix_UB_11 0.0034186000
_diffrn_orient_matrix_UB_12 0.1123917000
_diffrn_orient_matrix_UB_13 0.0405961000
_diffrn_orient_matrix_UB_21 0.1989856000
_diffrn_orient_matrix_UB_22 -0.0102307000
_diffrn_orient_matrix_UB_23 0.0301366000
_diffrn_orient_matrix_UB_31 0.0770817000
_diffrn_orient_matrix_UB_32 0.0539505000
_diffrn_orient_matrix_UB_33 -0.0504462000
_diffrn_radiation_monochromator mirror
_diffrn_radiation_probe x-ray
_diffrn_radiation_type 'Cu K\a'
_diffrn_radiation_wavelength 1.54184
_diffrn_reflns_av_R_equivalents 0.0420
_diffrn_reflns_av_unetI/netI 0.0402
_diffrn_reflns_Laue_measured_fraction_full 0.998
_diffrn_reflns_Laue_measured_fraction_max 0.959
_diffrn_reflns_limit_h_max 9
_diffrn_reflns_limit_h_min -9
_diffrn_reflns_limit_k_max 15
_diffrn_reflns_limit_k_min -15
_diffrn_reflns_limit_l_max 13
_diffrn_reflns_limit_l_min -27
_diffrn_reflns_number 24125
_diffrn_reflns_point_group_measured_fraction_full 0.998
_diffrn_reflns_point_group_measured_fraction_max 0.959
_diffrn_reflns_theta_full 67.684
_diffrn_reflns_theta_max 77.744
_diffrn_reflns_theta_min 2.048
_diffrn_source 'micro-focus sealed X-ray tube'
_diffrn_source_type 'PhotonJet (Cu) X-ray Source'
_exptl_absorpt_coefficient_mu 27.293
_exptl_absorpt_correction_T_max 1.00000
_exptl_absorpt_correction_T_min 0.56169
_exptl_absorpt_correction_type multi-scan
_exptl_absorpt_process_details
;
CrysAlisPro 1.171.39.45h (Rigaku Oxford Diffraction, 2018)
Empirical absorption correction using spherical harmonics,
 implemented in SCALE3 ABSPACK scaling algorithm.
;
_exptl_crystal_colour 'clear light orange'
_exptl_crystal_colour_lustre clear
_exptl_crystal_colour_modifier light
_exptl_crystal_colour_primary orange
_exptl_crystal_density_diffrn 2.534
_exptl_crystal_description plate
_exptl_crystal_F_000 1392
_exptl_crystal_size_max 0.3
_exptl_crystal_size_mid 0.2
_exptl_crystal_size_min 0.1
_refine_diff_density_max 1.378
_refine_diff_density_min -1.566
_refine_diff_density_rms 0.216
_refine_ls_extinction_method none
_refine_ls_goodness_of_fit_ref 1.065
_refine_ls_hydrogen_treatment constr
_refine_ls_matrix_type full
_refine_ls_number_parameters 480
_refine_ls_number_reflns 8060
_refine_ls_number_restraints 0
_refine_ls_restrained_S_all 1.065
_refine_ls_R_factor_all 0.0402
_refine_ls_R_factor_gt 0.0337
_refine_ls_shift/su_max 0.003
_refine_ls_shift/su_mean 0.000
_refine_ls_structure_factor_coef Fsqd
_refine_ls_weighting_details 'w=1/[\s^2^(Fo^2^)+(0.0705P)^2^] where P=(Fo^2^+2Fc^2^)/3'
_refine_ls_weighting_scheme calc
_refine_ls_wR_factor_gt 0.0991
_refine_ls_wR_factor_ref 0.1050
_reflns_Friedel_coverage 0.000
_reflns_number_gt 7050
_reflns_number_total 8060
_reflns_threshold_expression 'I > 2\s(I)'
_cod_data_source_file d1ce00459j3.cif
_cod_data_source_block 1-MeOH
_cod_depositor_comments 'Adding full bibliography for 7243022--7243026.cif.'
_cod_database_code 7243022
_shelx_shelxl_version_number 2018/3
_chemical_oxdiff_formula C10H6N2PtCl4
_shelx_space_group_comment
;
The symmetry employed for this shelxl refinement is uniquely defined
by the following loop, which should always be used as a source of
symmetry information in preference to the above space-group names.
They are only intended as comments.
;
_shelx_estimated_absorpt_t_max 0.171
_shelx_estimated_absorpt_t_min 0.045
_reflns_odcompleteness_completeness 99.86
_reflns_odcompleteness_iscentric 1
_reflns_odcompleteness_theta 66.97
_olex2_refinement_description
;
1. Fixed Uiso
 At 1.2 times of:
  All C(H) groups
 At 1.5 times of:
  All C(H,H,H) groups, All O(H) groups
2.a Aromatic/amide H refined with riding coordinates:
 C9B(H9B), C10B(H10B), C9A(H9A), C1B(H1B), C7C(H7C), C10A(H10A), C4A(H4A),
 C7B(H7B), C1A(H1A), C4C(H4C), C7A(H7A), C9C(H9C), C4B(H4B), C1C(H1C),
 C10C(H10C), C2A(H2A), C2B(H2B), C2C(H2C)
2.b Idealised Me refined as rotating group:
 C11(H11A,H11B,H11C)
2.c Idealised tetrahedral OH refined as rotating group:
 O1(H1)
;
_olex2_submission_special_instructions 'No special instructions were received'
_oxdiff_exptl_absorpt_empirical_details
;
Empirical correction (ABSPACK) includes:
- Absorption correction using spherical harmonics
- Frame scaling
;
_oxdiff_exptl_absorpt_empirical_full_max 1.535
_oxdiff_exptl_absorpt_empirical_full_min 0.568

loop_
_space_group_symop_operation_xyz
'x, y, z'
'-x, -y, -z'

loop_
_atom_site_label
_atom_site_type_symbol
_atom_site_fract_x
_atom_site_fract_y
_atom_site_fract_z
_atom_site_U_iso_or_equiv
_atom_site_adp_type
_atom_site_occupancy
_atom_site_site_symmetry_order
_atom_site_calc_flag
_atom_site_refinement_flags_posn
_atom_site_refinement_flags_adp
_atom_site_refinement_flags_occupancy
_atom_site_disorder_assembly
_atom_site_disorder_group
Pt1B Pt 0.85707(3) 0.23064(2) 0.40616(2) 0.02523(9) Uani 1 1 d . . . . .
Pt1A Pt 0.43586(4) 0.25685(2) 0.33009(2) 0.02584(9) Uani 1 1 d . . . . .
Pt1C Pt 0.26018(4) 0.61209(2) 1.00732(2) 0.02975(9) Uani 1 1 d . . . . .
Cl2B Cl 0.8245(2) 0.35792(13) 0.49014(7) 0.0324(3) Uani 1 1 d . . . . .
Cl1A Cl 0.4905(2) 0.44127(13) 0.33704(8) 0.0343(3) Uani 1 1 d . . . . .
Cl4B Cl 1.1179(2) 0.55293(14) 0.22558(8) 0.0376(4) Uani 1 1 d . . . . .
Cl4A Cl 0.3245(3) -0.24893(13) 0.35945(8) 0.0390(4) Uani 1 1 d . . . . .
Cl1B Cl 0.7757(2) 0.09614(14) 0.45933(8) 0.0378(4) Uani 1 1 d . . . . .
Cl3A Cl 0.1766(3) 0.23993(15) 0.59786(7) 0.0408(4) Uani 1 1 d . . . . .
Cl4C Cl 0.3652(3) 0.33617(15) 0.74240(8) 0.0437(4) Uani 1 1 d . . . . .
Cl2A Cl 0.4847(3) 0.23358(14) 0.22827(8) 0.0385(4) Uani 1 1 d . . . . .
Cl1C Cl 0.2172(3) 0.68618(15) 1.10595(9) 0.0435(4) Uani 1 1 d . . . . .
Cl2C Cl 0.2845(3) 0.78295(14) 0.98307(10) 0.0456(4) Uani 1 1 d . . . . .
Cl3B Cl 1.0326(3) -0.07533(16) 0.15867(9) 0.0488(5) Uani 1 1 d . . . . .
Cl3C Cl 0.1880(3) 0.10318(16) 1.03333(10) 0.0505(5) Uani 1 1 d . . . . .
N2C N 0.2946(7) 0.5365(4) 0.9226(2) 0.0249(10) Uani 1 1 d . . . . .
N2B N 0.9379(7) 0.3374(4) 0.3544(2) 0.0253(11) Uani 1 1 d . . . . .
N2A N 0.3928(8) 0.0958(4) 0.3310(2) 0.0283(11) Uani 1 1 d . . . . .
N1A N 0.3720(7) 0.2643(5) 0.4167(2) 0.0284(11) Uani 1 1 d . . . . .
N1C N 0.2411(7) 0.4556(5) 1.0218(3) 0.0287(12) Uani 1 1 d . . . . .
O1 O 0.5546(9) 0.8843(5) 1.1436(3) 0.0542(15) Uani 1 1 d . . . . .
H1 H 0.475334 0.836391 1.125198 0.081 Uiso 1 1 calc R U . . .
N1B N 0.8950(7) 0.1279(5) 0.3296(3) 0.0279(11) Uani 1 1 d . . . . .
C5C C 0.2517(9) 0.3828(5) 0.9718(3) 0.0286(13) Uani 1 1 d . . . . .
C6B C 0.9690(8) 0.2935(5) 0.2968(3) 0.0251(12) Uani 1 1 d . . . . .
C5B C 0.9480(10) 0.1745(6) 0.2831(3) 0.0315(14) Uani 1 1 d . . . . .
C5A C 0.3276(9) 0.1659(5) 0.4321(3) 0.0261(12) Uani 1 1 d . . . . .
C6C C 0.2811(9) 0.4255(5) 0.9159(3) 0.0289(13) Uani 1 1 d . . . . .
C9B C 1.0186(9) 0.5145(6) 0.3342(3) 0.0302(14) Uani 1 1 d . . . . .
H9B H 1.038259 0.589157 0.347733 0.036 Uiso 1 1 calc R U . . .
C10B C 0.9608(9) 0.4470(5) 0.3720(3) 0.0278(13) Uani 1 1 d . . . . .
H10B H 0.936315 0.477076 0.411058 0.033 Uiso 1 1 calc R U . . .
C9A C 0.3915(9) -0.0918(5) 0.2910(3) 0.0301(13) Uani 1 1 d . . . . .
H9A H 0.402393 -0.146365 0.258103 0.036 Uiso 1 1 calc R U . . .
C1B C 0.8743(10) 0.0186(5) 0.3220(3) 0.0332(14) Uani 1 1 d . . . . .
H1B H 0.833255 -0.014403 0.353152 0.040 Uiso 1 1 calc R U . . .
C7C C 0.3048(9) 0.3623(6) 0.8612(3) 0.0311(14) Uani 1 1 d . . . . .
H7C H 0.295954 0.286999 0.857036 0.037 Uiso 1 1 calc R U . . .
C10A C 0.4179(9) 0.0157(6) 0.2860(3) 0.0317(14) Uani 1 1 d . . . . .
H10A H 0.454685 0.033581 0.249898 0.038 Uiso 1 1 calc R U . . .
C4A C 0.2702(9) 0.1575(5) 0.4883(3) 0.0300(13) Uani 1 1 d . . . . .
H4A H 0.239757 0.089790 0.498393 0.036 Uiso 1 1 calc R U . . .
C7B C 1.0241(9) 0.3604(6) 0.2565(3) 0.0318(14) Uani 1 1 d . . . . .
H7B H 1.044879 0.330254 0.217044 0.038 Uiso 1 1 calc R U . . .
C1A C 0.3623(10) 0.3527(6) 0.4574(3) 0.0360(15) Uani 1 1 d . . . . .
H1A H 0.395116 0.419745 0.447016 0.043 Uiso 1 1 calc R U . . .
C6A C 0.3441(9) 0.0708(5) 0.3851(3) 0.0259(12) Uani 1 1 d . . . . .
C3A C 0.2591(8) 0.2504(6) 0.5290(3) 0.0299(14) Uani 1 1 d . . . . .
C8A C 0.3473(9) -0.1169(5) 0.3474(3) 0.0298(13) Uani 1 1 d . . . . .
C4C C 0.2346(9) 0.2716(5) 0.9735(3) 0.0305(14) Uani 1 1 d . . . . .
H4C H 0.239728 0.220407 0.938419 0.037 Uiso 1 1 calc R U . . .
C7A C 0.3196(10) -0.0342(5) 0.3938(3) 0.0315(14) Uani 1 1 d . . . . .
H7A H 0.284618 -0.050015 0.430517 0.038 Uiso 1 1 calc R U . . .
C8B C 1.0473(9) 0.4695(5) 0.2751(3) 0.0302(13) Uani 1 1 d . . . . .
C8C C 0.3418(9) 0.4128(6) 0.8125(3) 0.0287(13) Uani 1 1 d . . . . .
C9C C 0.3613(10) 0.5253(6) 0.8195(3) 0.0341(15) Uani 1 1 d . . . . .
H9C H 0.391426 0.560103 0.787484 0.041 Uiso 1 1 calc R U . . .
C4B C 0.9884(9) 0.1139(5) 0.2290(3) 0.0310(14) Uani 1 1 d . . . . .
H4B H 1.026476 0.147728 0.197692 0.037 Uiso 1 1 calc R U . . .
C3B C 0.9705(10) 0.0028(6) 0.2230(3) 0.0378(16) Uani 1 1 d . . . . .
C1C C 0.2171(10) 0.4236(6) 1.0754(3) 0.0353(15) Uani 1 1 d . . . . .
H1C H 0.209471 0.475935 1.109702 0.042 Uiso 1 1 calc R U . . .
C3C C 0.2094(10) 0.2402(6) 1.0301(3) 0.0343(15) Uani 1 1 d . . . . .
C10C C 0.3346(10) 0.5830(6) 0.8751(3) 0.0350(15) Uani 1 1 d . . . . .
H10C H 0.344733 0.658372 0.879999 0.042 Uiso 1 1 calc R U . . .
C2A C 0.3061(9) 0.3506(6) 0.5143(3) 0.0328(14) Uani 1 1 d . . . . .
H2A H 0.300113 0.414308 0.541735 0.039 Uiso 1 1 calc R U . . .
C2B C 0.9122(11) -0.0455(6) 0.2693(4) 0.0387(16) Uani 1 1 d . . . . .
H2B H 0.898266 -0.120748 0.265250 0.046 Uiso 1 1 calc R U . . .
C2C C 0.2035(10) 0.3165(7) 1.0815(3) 0.0390(16) Uani 1 1 d . . . . .
H2C H 0.190651 0.296086 1.119504 0.047 Uiso 1 1 calc R U . . .
C11 C 0.5455(14) 0.9753(7) 1.1146(4) 0.056(2) Uani 1 1 d . . . . .
H11A H 0.538099 0.953015 1.070625 0.085 Uiso 1 1 calc R U . . .
H11B H 0.654380 1.024558 1.129831 0.085 Uiso 1 1 calc R U . . .
H11C H 0.437637 1.010901 1.123361 0.085 Uiso 1 1 calc R U . . .

loop_
_atom_site_aniso_label
_atom_site_aniso_U_11
_atom_site_aniso_U_22
_atom_site_aniso_U_33
_atom_site_aniso_U_23
_atom_site_aniso_U_13
_atom_site_aniso_U_12
Pt1B 0.02338(14) 0.02646(15) 0.02606(14) 0.00524(10) 0.00367(10) 0.00212(10)
Pt1A 0.02458(14) 0.02721(15) 0.02614(14) 0.00617(10) 0.00376(10) 0.00168(10)
Pt1C 0.02478(15) 0.02810(15) 0.03351(16) -0.00276(11) 0.00319(11) 0.00338(11)
Cl2B 0.0346(8) 0.0368(8) 0.0260(7) 0.0028(6) 0.0078(6) 0.0035(6)
Cl1A 0.0344(8) 0.0299(8) 0.0394(8) 0.0093(6) 0.0061(6) 0.0001(6)
Cl4B 0.0439(9) 0.0374(9) 0.0333(8) 0.0091(7) 0.0110(7) -0.0018(7)
Cl4A 0.0486(10) 0.0270(8) 0.0429(9) 0.0049(7) 0.0151(7) -0.0004(7)
Cl1B 0.0414(9) 0.0364(9) 0.0376(8) 0.0147(7) 0.0057(7) -0.0009(7)
Cl3A 0.0490(10) 0.0480(10) 0.0269(7) 0.0023(7) 0.0122(7) 0.0115(8)
Cl4C 0.0655(12) 0.0397(9) 0.0271(8) 0.0030(7) 0.0145(8) 0.0059(8)
Cl2A 0.0521(10) 0.0365(9) 0.0292(8) 0.0097(6) 0.0112(7) 0.0011(7)
Cl1C 0.0424(10) 0.0414(9) 0.0428(9) -0.0103(7) 0.0116(8) 0.0059(8)
Cl2C 0.0450(10) 0.0264(8) 0.0637(12) 0.0015(8) 0.0095(9) 0.0038(7)
Cl3B 0.0442(10) 0.0431(10) 0.0511(10) -0.0172(8) 0.0094(8) 0.0037(8)
Cl3C 0.0622(12) 0.0421(10) 0.0536(11) 0.0252(9) 0.0109(9) 0.0058(9)
N2C 0.025(3) 0.023(3) 0.026(2) 0.002(2) 0.002(2) 0.004(2)
N2B 0.018(2) 0.031(3) 0.026(3) 0.003(2) 0.0039(19) 0.001(2)
N2A 0.031(3) 0.028(3) 0.025(3) 0.002(2) 0.006(2) -0.001(2)
N1A 0.026(3) 0.030(3) 0.028(3) 0.004(2) 0.001(2) 0.002(2)
N1C 0.015(2) 0.035(3) 0.034(3) 0.002(2) 0.005(2) -0.001(2)
O1 0.050(4) 0.043(3) 0.065(4) 0.003(3) -0.004(3) 0.010(3)
N1B 0.017(2) 0.032(3) 0.032(3) 0.006(2) -0.004(2) -0.002(2)
C5C 0.032(3) 0.029(3) 0.025(3) 0.006(2) 0.005(3) -0.003(3)
C6B 0.021(3) 0.025(3) 0.027(3) 0.000(2) 0.002(2) -0.003(2)
C5B 0.036(4) 0.029(3) 0.027(3) 0.001(3) -0.002(3) 0.008(3)
C5A 0.026(3) 0.026(3) 0.026(3) 0.002(2) 0.006(2) 0.001(2)
C6C 0.027(3) 0.022(3) 0.035(3) 0.003(3) 0.000(3) 0.003(2)
C9B 0.028(3) 0.030(3) 0.031(3) -0.001(3) 0.006(3) -0.003(3)
C10B 0.030(3) 0.020(3) 0.034(3) 0.002(2) 0.012(3) 0.001(2)
C9A 0.031(3) 0.027(3) 0.032(3) -0.001(3) 0.009(3) 0.007(3)
C1B 0.033(3) 0.022(3) 0.044(4) 0.008(3) 0.001(3) -0.001(3)
C7C 0.034(3) 0.028(3) 0.033(3) 0.008(3) 0.006(3) 0.005(3)
C10A 0.033(3) 0.034(4) 0.028(3) 0.002(3) 0.009(3) -0.001(3)
C4A 0.033(3) 0.026(3) 0.033(3) 0.005(3) 0.010(3) 0.005(3)
C7B 0.032(3) 0.035(4) 0.029(3) 0.005(3) 0.009(3) 0.005(3)
C1A 0.034(4) 0.034(4) 0.035(4) 0.000(3) 0.000(3) -0.002(3)
C6A 0.025(3) 0.031(3) 0.023(3) 0.006(2) 0.005(2) 0.003(2)
C3A 0.021(3) 0.047(4) 0.021(3) 0.005(3) 0.000(2) 0.011(3)
C8A 0.029(3) 0.027(3) 0.031(3) 0.003(3) 0.003(3) 0.003(3)
C4C 0.028(3) 0.029(3) 0.033(3) 0.006(3) 0.001(3) 0.001(3)
C7A 0.043(4) 0.026(3) 0.025(3) 0.002(2) 0.008(3) -0.003(3)
C8B 0.029(3) 0.030(3) 0.034(3) 0.009(3) 0.008(3) 0.003(3)
C8C 0.029(3) 0.036(4) 0.023(3) 0.008(3) 0.003(2) 0.006(3)
C9C 0.041(4) 0.030(3) 0.031(3) 0.012(3) 0.001(3) -0.003(3)
C4B 0.024(3) 0.029(3) 0.036(3) -0.004(3) 0.001(3) 0.002(3)
C3B 0.031(4) 0.035(4) 0.042(4) -0.007(3) 0.001(3) 0.005(3)
C1C 0.037(4) 0.039(4) 0.030(3) 0.005(3) 0.010(3) -0.002(3)
C3C 0.034(4) 0.038(4) 0.036(4) 0.016(3) 0.005(3) 0.007(3)
C10C 0.039(4) 0.027(3) 0.037(4) 0.005(3) 0.002(3) 0.000(3)
C2A 0.033(3) 0.035(4) 0.028(3) -0.001(3) 0.002(3) 0.007(3)
C2B 0.039(4) 0.028(4) 0.046(4) 0.000(3) 0.003(3) 0.007(3)
C2C 0.038(4) 0.055(5) 0.028(3) 0.016(3) 0.011(3) 0.004(3)
C11 0.064(6) 0.044(5) 0.053(5) -0.004(4) -0.011(4) 0.014(4)

loop_
_atom_type_symbol
_atom_type_description
_atom_type_scat_dispersion_real
_atom_type_scat_dispersion_imag
_atom_type_scat_source
C C 0.0181 0.0091 'International Tables Vol C Tables 4.2.6.8 and 6.1.1.4'
H H 0.0000 0.0000 'International Tables Vol C Tables 4.2.6.8 and 6.1.1.4'
Cl Cl 0.3639 0.7018 'International Tables Vol C Tables 4.2.6.8 and 6.1.1.4'
N N 0.0311 0.0180 'International Tables Vol C Tables 4.2.6.8 and 6.1.1.4'
O O 0.0492 0.0322 'International Tables Vol C Tables 4.2.6.8 and 6.1.1.4'
Pt Pt -4.5932 6.9264 'International Tables Vol C Tables 4.2.6.8 and 6.1.1.4'

loop_
_geom_angle_atom_site_label_1
_geom_angle_atom_site_label_2
_geom_angle_atom_site_label_3
_geom_angle
_geom_angle_site_symmetry_1
_geom_angle_site_symmetry_3
_geom_angle_publ_flag
Cl1B Pt1B Cl2B 89.38(6) . . ?
N2B Pt1B Cl2B 95.75(16) . . ?
N2B Pt1B Cl1B 174.61(16) . . ?
N2B Pt1B N1B 80.0(2) . . ?
N1B Pt1B Cl2B 175.65(16) . . ?
N1B Pt1B Cl1B 94.88(16) . . ?
Cl1A Pt1A Cl2A 89.71(6) . . ?
N2A Pt1A Cl1A 175.64(16) . . ?
N2A Pt1A Cl2A 94.31(15) . . ?
N1A Pt1A Cl1A 95.05(17) . . ?
N1A Pt1A Cl2A 174.00(16) . . ?
N1A Pt1A N2A 81.0(2) . . ?
Cl2C Pt1C Cl1C 89.36(7) . . ?
N2C Pt1C Cl1C 175.84(16) . . ?
N2C Pt1C Cl2C 94.78(16) . . ?
N2C Pt1C N1C 80.6(2) . . ?
N1C Pt1C Cl1C 95.21(16) . . ?
N1C Pt1C Cl2C 175.43(16) . . ?
C6C N2C Pt1C 114.2(4) . . ?
C10C N2C Pt1C 127.1(4) . . ?
C10C N2C C6C 118.7(5) . . ?
C6B N2B Pt1B 115.3(4) . . ?
C6B N2B C10B 119.0(5) . . ?
C10B N2B Pt1B 125.6(4) . . ?
C10A N2A Pt1A 126.0(4) . . ?
C10A N2A C6A 119.3(6) . . ?
C6A N2A Pt1A 114.6(4) . . ?
C5A N1A Pt1A 114.2(4) . . ?
C1A N1A Pt1A 127.2(5) . . ?
C1A N1A C5A 118.5(6) . . ?
C5C N1C Pt1C 114.0(4) . . ?
C5C N1C C1C 120.4(6) . . ?
C1C N1C Pt1C 125.5(5) . . ?
C11 O1 H1 109.5 . . ?
C5B N1B Pt1B 116.0(4) . . ?
C1B N1B Pt1B 125.7(5) . . ?
C1B N1B C5B 118.3(6) . . ?
N1C C5C C6C 116.5(6) . . ?
N1C C5C C4C 121.1(6) . . ?
C4C C5C C6C 122.5(6) . . ?
N2B C6B C5B 115.0(5) . . ?
N2B C6B C7B 120.3(6) . . ?
C7B C6B C5B 124.7(6) . . ?
N1B C5B C6B 113.7(6) . . ?
N1B C5B C4B 122.3(6) . . ?
C4B C5B C6B 123.9(6) . . ?
N1A C5A C4A 121.3(6) . . ?
N1A C5A C6A 115.8(5) . . ?
C4A C5A C6A 123.0(6) . . ?
N2C C6C C5C 114.6(6) . . ?
N2C C6C C7C 121.2(6) . . ?
C7C C6C C5C 124.1(6) . . ?
C10B C9B H9B 120.7 . . ?
C10B C9B C8B 118.6(6) . . ?
C8B C9B H9B 120.7 . . ?
N2B C10B C9B 122.1(6) . . ?
N2B C10B H10B 118.9 . . ?
C9B C10B H10B 118.9 . . ?
C10A C9A H9A 121.1 . . ?
C10A C9A C8A 117.8(6) . . ?
C8A C9A H9A 121.1 . . ?
N1B C1B H1B 119.1 . . ?
N1B C1B C2B 121.9(7) . . ?
C2B C1B H1B 119.1 . . ?
C6C C7C H7C 120.7 . . ?
C6C C7C C8C 118.7(6) . . ?
C8C C7C H7C 120.7 . . ?
N2A C10A C9A 122.5(6) . . ?
N2A C10A H10A 118.7 . . ?
C9A C10A H10A 118.7 . . ?
C5A C4A H4A 120.7 . . ?
C3A C4A C5A 118.7(6) . . ?
C3A C4A H4A 120.7 . . ?
C6B C7B H7B 120.1 . . ?
C8B C7B C6B 119.8(6) . . ?
C8B C7B H7B 120.1 . . ?
N1A C1A H1A 118.3 . . ?
N1A C1A C2A 123.4(7) . . ?
C2A C1A H1A 118.3 . . ?
N2A C6A C5A 114.3(6) . . ?
C7A C6A N2A 121.3(6) . . ?
C7A C6A C5A 124.4(6) . . ?
C4A C3A Cl3A 118.6(5) . . ?
C4A C3A C2A 120.6(6) . . ?
C2A C3A Cl3A 120.7(5) . . ?
C9A C8A Cl4A 121.1(5) . . ?
C7A C8A Cl4A 119.3(5) . . ?
C7A C8A C9A 119.6(6) . . ?
C5C C4C H4C 121.3 . . ?
C5C C4C C3C 117.4(6) . . ?
C3C C4C H4C 121.3 . . ?
C6A C7A C8A 119.3(6) . . ?
C6A C7A H7A 120.3 . . ?
C8A C7A H7A 120.3 . . ?
C9B C8B Cl4B 119.8(5) . . ?
C7B C8B Cl4B 120.0(5) . . ?
C7B C8B C9B 120.2(6) . . ?
C7C C8C Cl4C 120.0(5) . . ?
C7C C8C C9C 120.5(6) . . ?
C9C C8C Cl4C 119.5(5) . . ?
C8C C9C H9C 121.2 . . ?
C10C C9C C8C 117.6(6) . . ?
C10C C9C H9C 121.2 . . ?
C5B C4B H4B 120.9 . . ?
C3B C4B C5B 118.2(7) . . ?
C3B C4B H4B 120.9 . . ?
C4B C3B Cl3B 119.7(6) . . ?
C2B C3B Cl3B 120.2(6) . . ?
C2B C3B C4B 120.1(7) . . ?
N1C C1C H1C 118.8 . . ?
N1C C1C C2C 122.3(7) . . ?
C2C C1C H1C 118.8 . . ?
C4C C3C Cl3C 118.2(6) . . ?
C2C C3C Cl3C 121.1(5) . . ?
C2C C3C C4C 120.7(7) . . ?
N2C C10C C9C 123.3(6) . . ?
N2C C10C H10C 118.4 . . ?
C9C C10C H10C 118.4 . . ?
C1A C2A H2A 121.3 . . ?
C3A C2A C1A 117.5(6) . . ?
C3A C2A H2A 121.3 . . ?
C1B C2B H2B 120.4 . . ?
C3B C2B C1B 119.2(7) . . ?
C3B C2B H2B 120.4 . . ?
C1C C2C C3C 118.1(6) . . ?
C1C C2C H2C 121.0 . . ?
C3C C2C H2C 121.0 . . ?
O1 C11 H11A 109.5 . . ?
O1 C11 H11B 109.5 . . ?
O1 C11 H11C 109.5 . . ?
H11A C11 H11B 109.5 . . ?
H11A C11 H11C 109.5 . . ?
H11B C11 H11C 109.5 . . ?

loop_
_geom_bond_atom_site_label_1
_geom_bond_atom_site_label_2
_geom_bond_distance
_geom_bond_site_symmetry_2
_geom_bond_publ_flag
Pt1B Cl2B 2.2951(15) . ?
Pt1B Cl1B 2.2924(16) . ?
Pt1B N2B 2.001(5) . ?
Pt1B N1B 2.018(6) . ?
Pt1A Cl1A 2.2945(16) . ?
Pt1A Cl2A 2.3006(16) . ?
Pt1A N2A 2.025(6) . ?
Pt1A N1A 2.020(5) . ?
Pt1C Cl1C 2.2990(17) . ?
Pt1C Cl2C 2.2898(18) . ?
Pt1C N2C 2.014(5) . ?
Pt1C N1C 2.035(6) . ?
Cl4B C8B 1.732(6) . ?
Cl4A C8A 1.718(7) . ?
Cl3A C3A 1.732(6) . ?
Cl4C C8C 1.722(7) . ?
Cl3B C3B 1.725(7) . ?
Cl3C C3C 1.727(7) . ?
N2C C6C 1.370(8) . ?
N2C C10C 1.336(9) . ?
N2B C6B 1.359(8) . ?
N2B C10B 1.359(8) . ?
N2A C10A 1.337(8) . ?
N2A C6A 1.367(8) . ?
N1A C5A 1.359(8) . ?
N1A C1A 1.322(9) . ?
N1C C5C 1.330(9) . ?
N1C C1C 1.340(9) . ?
O1 H1 0.8200 . ?
O1 C11 1.397(11) . ?
N1B C5B 1.348(9) . ?
N1B C1B 1.348(9) . ?
C5C C6C 1.456(9) . ?
C5C C4C 1.398(9) . ?
C6B C5B 1.467(9) . ?
C6B C7B 1.395(9) . ?
C5B C4B 1.387(9) . ?
C5A C4A 1.381(9) . ?
C5A C6A 1.474(9) . ?
C6C C7C 1.374(9) . ?
C9B H9B 0.9300 . ?
C9B C10B 1.366(9) . ?
C9B C8B 1.385(9) . ?
C10B H10B 0.9300 . ?
C9A H9A 0.9300 . ?
C9A C10A 1.372(10) . ?
C9A C8A 1.406(9) . ?
C1B H1B 0.9300 . ?
C1B C2B 1.376(10) . ?
C7C H7C 0.9300 . ?
C7C C8C 1.380(9) . ?
C10A H10A 0.9300 . ?
C4A H4A 0.9300 . ?
C4A C3A 1.366(9) . ?
C7B H7B 0.9300 . ?
C7B C8B 1.355(10) . ?
C1A H1A 0.9300 . ?
C1A C2A 1.378(10) . ?
C6A C7A 1.362(9) . ?
C3A C2A 1.377(10) . ?
C8A C7A 1.381(9) . ?
C4C H4C 0.9300 . ?
C4C C3C 1.400(9) . ?
C7A H7A 0.9300 . ?
C8C C9C 1.389(10) . ?
C9C H9C 0.9300 . ?
C9C C10C 1.368(10) . ?
C4B H4B 0.9300 . ?
C4B C3B 1.373(10) . ?
C3B C2B 1.369(11) . ?
C1C H1C 0.9300 . ?
C1C C2C 1.368(11) . ?
C3C C2C 1.371(11) . ?
C10C H10C 0.9300 . ?
C2A H2A 0.9300 . ?
C2B H2B 0.9300 . ?
C2C H2C 0.9300 . ?
C11 H11A 0.9600 . ?
C11 H11B 0.9600 . ?
C11 H11C 0.9600 . ?

loop_
_geom_torsion_atom_site_label_1
_geom_torsion_atom_site_label_2
_geom_torsion_atom_site_label_3
_geom_torsion_atom_site_label_4
_geom_torsion
_geom_torsion_site_symmetry_1
_geom_torsion_site_symmetry_2
_geom_torsion_site_symmetry_3
_geom_torsion_site_symmetry_4
_geom_torsion_publ_flag
Pt1B N2B C6B C5B -3.2(7) . . . . ?
Pt1B N2B C6B C7B 179.4(5) . . . . ?
Pt1B N2B C10B C9B 179.2(5) . . . . ?
Pt1B N1B C5B C6B 0.1(7) . . . . ?
Pt1B N1B C5B C4B 176.6(5) . . . . ?
Pt1B N1B C1B C2B -176.7(5) . . . . ?
Pt1A N2A C10A C9A 177.8(5) . . . . ?
Pt1A N2A C6A C5A 1.4(7) . . . . ?
Pt1A N2A C6A C7A -176.7(5) . . . . ?
Pt1A N1A C5A C4A -176.2(5) . . . . ?
Pt1A N1A C5A C6A 3.6(7) . . . . ?
Pt1A N1A C1A C2A 175.7(5) . . . . ?
Pt1C N2C C6C C5C -2.2(7) . . . . ?
Pt1C N2C C6C C7C -178.8(5) . . . . ?
Pt1C N2C C10C C9C 177.9(5) . . . . ?
Pt1C N1C C5C C6C 2.0(8) . . . . ?
Pt1C N1C C5C C4C -177.8(5) . . . . ?
Pt1C N1C C1C C2C 179.3(6) . . . . ?
Cl4A C8A C7A C6A 177.7(5) . . . . ?
Cl3A C3A C2A C1A -177.0(5) . . . . ?
Cl4C C8C C9C C10C 177.5(6) . . . . ?
Cl3B C3B C2B C1B 176.0(6) . . . . ?
Cl3C C3C C2C C1C -178.6(6) . . . . ?
N2C C6C C7C C8C -0.3(10) . . . . ?
N2B C6B C5B N1B 2.0(8) . . . . ?
N2B C6B C5B C4B -174.5(6) . . . . ?
N2B C6B C7B C8B 0.2(10) . . . . ?
N2A C6A C7A C8A 1.0(11) . . . . ?
N1A C5A C4A C3A -0.2(10) . . . . ?
N1A C5A C6A N2A -3.3(8) . . . . ?
N1A C5A C6A C7A 174.7(6) . . . . ?
N1A C1A C2A C3A 0.4(11) . . . . ?
N1C C5C C6C N2C 0.1(9) . . . . ?
N1C C5C C6C C7C 176.6(6) . . . . ?
N1C C5C C4C C3C -1.1(10) . . . . ?
N1C C1C C2C C3C -2.0(12) . . . . ?
N1B C5B C4B C3B 1.0(10) . . . . ?
N1B C1B C2B C3B -0.8(11) . . . . ?
C5C N1C C1C C2C 0.3(11) . . . . ?
C5C C6C C7C C8C -176.5(6) . . . . ?
C5C C4C C3C Cl3C -180.0(5) . . . . ?
C5C C4C C3C C2C -0.5(11) . . . . ?
C6B N2B C10B C9B -1.7(10) . . . . ?
C6B C5B C4B C3B 177.2(6) . . . . ?
C6B C7B C8B Cl4B 179.4(5) . . . . ?
C6B C7B C8B C9B 0.8(11) . . . . ?
C5B N1B C1B C2B 2.4(10) . . . . ?
C5B C6B C7B C8B -176.9(6) . . . . ?
C5B C4B C3B Cl3B -176.1(5) . . . . ?
C5B C4B C3B C2B 0.7(11) . . . . ?
C5A N1A C1A C2A -1.2(11) . . . . ?
C5A C4A C3A Cl3A 177.0(5) . . . . ?
C5A C4A C3A C2A -0.7(10) . . . . ?
C5A C6A C7A C8A -176.9(6) . . . . ?
C6C N2C C10C C9C 0.6(11) . . . . ?
C6C C5C C4C C3C 179.1(6) . . . . ?
C6C C7C C8C Cl4C -178.0(5) . . . . ?
C6C C7C C8C C9C 2.2(10) . . . . ?
C10B N2B C6B C5B 177.6(6) . . . . ?
C10B N2B C6B C7B 0.2(9) . . . . ?
C10B C9B C8B Cl4B 179.2(5) . . . . ?
C10B C9B C8B C7B -2.2(11) . . . . ?
C9A C8A C7A C6A -3.1(11) . . . . ?
C1B N1B C5B C6B -179.1(6) . . . . ?
C1B N1B C5B C4B -2.5(10) . . . . ?
C7C C8C C9C C10C -2.7(11) . . . . ?
C10A N2A C6A C5A 177.7(6) . . . . ?
C10A N2A C6A C7A -0.4(10) . . . . ?
C10A C9A C8A Cl4A -176.3(5) . . . . ?
C10A C9A C8A C7A 4.4(10) . . . . ?
C4A C5A C6A N2A 176.5(6) . . . . ?
C4A C5A C6A C7A -5.5(11) . . . . ?
C4A C3A C2A C1A 0.6(10) . . . . ?
C7B C6B C5B N1B 179.3(6) . . . . ?
C7B C6B C5B C4B 2.9(11) . . . . ?
C1A N1A C5A C4A 1.1(10) . . . . ?
C1A N1A C5A C6A -179.1(6) . . . . ?
C6A N2A C10A C9A 1.9(10) . . . . ?
C6A C5A C4A C3A -180.0(6) . . . . ?
C8A C9A C10A N2A -3.9(11) . . . . ?
C4C C5C C6C N2C 179.9(6) . . . . ?
C4C C5C C6C C7C -3.6(11) . . . . ?
C4C C3C C2C C1C 2.0(11) . . . . ?
C8B C9B C10B N2B 2.7(10) . . . . ?
C8C C9C C10C N2C 1.3(11) . . . . ?
C4B C3B C2B C1B -0.8(11) . . . . ?
C1C N1C C5C C6C -178.9(6) . . . . ?
C1C N1C C5C C4C 1.3(10) . . . . ?
C10C N2C C6C C5C 175.4(6) . . . . ?
C10C N2C C6C C7C -1.2(10) . . . . ?
